data_1565159
loop_
_publ_author_name
'Soldevila-Sanmart\'in, Joan'
'Guerrero, Miguel'
'Choquesillo-Lazarte, Duane'
'Giner Planas, Jos\'e'
'Pons, Josefina'

_publ_section_title
;
 Dimeric metallacycles and coordination polymers: Zn(II), Cd(II) and
 Hg(II) complexes of two positional isomers of a flexible N,O-hybrid
 bispyrazole derived ligand
;
_journal_name_full 'Inorganica Chimica Acta'
_journal_page_first 119549
_journal_paper_doi 10.1016/j.ica.2020.119549
_journal_volume 506
_journal_year 2020
_chemical_formula_moiety 'C22 H30 Cl2 Hg N4 O2, 0.5[C2H6O]'
_chemical_formula_sum 'C23 H33 Cl2 Hg N4 O2.5'
_chemical_formula_weight 677.02
_space_group_crystal_system monoclinic
_space_group_IT_number 14
_space_group_name_Hall '-P 2yn'
_space_group_name_H-M_alt 'P 1 21/n 1'
_atom_sites_solution_hydrogens geom
_cell_angle_alpha 90
_cell_angle_beta 99.661(7)
_cell_angle_gamma 90
_cell_formula_units_Z 4
_cell_length_a 11.1617(19)
_cell_length_b 13.094(2)
_cell_length_c 18.698(4)
_cell_measurement_reflns_used 529
_cell_measurement_temperature 298(2)
_cell_measurement_theta_max 24.21
_cell_measurement_theta_min 2.70
_cell_volume 2694.0(8)
_computing_cell_refinement 'SAINT V8.38A (Bruker, 2016)'
_computing_data_collection 'Bruker Apex3 (Bruker, 2018)'
_computing_data_reduction 'SAINT V8.38A (Bruker, 2016)'
_computing_molecular_graphics 'Olex2 1.3-alpha (Dolomanov et al., 2009)'
_computing_publication_material 'Olex2 1.3-alpha (Dolomanov et al., 2009)'
_computing_structure_refinement 'XL (Sheldrick, 2008)'
_computing_structure_solution 'XS (Sheldrick, 2008)'
_diffrn_ambient_temperature 298(2)
_diffrn_measured_fraction_theta_full 0.998
_diffrn_measured_fraction_theta_max 0.998
_diffrn_measurement_device_type 'Bruker D8 Venture'
_diffrn_measurement_method '\f and \w scans'
_diffrn_radiation_type MoK\a
_diffrn_radiation_wavelength 0.71073
_diffrn_reflns_av_R_equivalents 0.1006
_diffrn_reflns_av_unetI/netI 0.0569
_diffrn_reflns_Laue_measured_fraction_full 0.998
_diffrn_reflns_Laue_measured_fraction_max 0.998
_diffrn_reflns_limit_h_max 13
_diffrn_reflns_limit_h_min -13
_diffrn_reflns_limit_k_max 15
_diffrn_reflns_limit_k_min -15
_diffrn_reflns_limit_l_max 22
_diffrn_reflns_limit_l_min -20
_diffrn_reflns_number 37205
_diffrn_reflns_point_group_measured_fraction_full 0.998
_diffrn_reflns_point_group_measured_fraction_max 0.998
_diffrn_reflns_theta_full 25.026
_diffrn_reflns_theta_max 25.026
_diffrn_reflns_theta_min 2.418
_diffrn_source 'high brilliance microfocus sealed tube'
_diffrn_standards_number 0
_exptl_absorpt_coefficient_mu 5.940
_exptl_absorpt_correction_T_max 0.7454
_exptl_absorpt_correction_T_min 0.4502
_exptl_absorpt_correction_type multi-scan
_exptl_absorpt_process_details
;
SADABS-2016/2 (Bruker,2016/2) was used for absorption correction.
wR2(int) was 0.1071 before and 0.0723 after correction.
The Ratio of minimum to maximum transmission is 0.6040.
The \l/2 correction factor is Not present.
;
_exptl_crystal_colour colourless
_exptl_crystal_colour_primary colourless
_exptl_crystal_density_diffrn 1.669
_exptl_crystal_description block
_exptl_crystal_F_000 1332
_exptl_crystal_size_max 0.1
_exptl_crystal_size_mid 0.1
_exptl_crystal_size_min 0.08
_refine_diff_density_max 0.851
_refine_diff_density_min -0.977
_refine_diff_density_rms 0.115
_refine_ls_extinction_coef .
_refine_ls_extinction_method none
_refine_ls_goodness_of_fit_ref 1.011
_refine_ls_hydrogen_treatment constr
_refine_ls_matrix_type full
_refine_ls_number_parameters 284
_refine_ls_number_reflns 4760
_refine_ls_number_restraints 0
_refine_ls_restrained_S_all 1.011
_refine_ls_R_factor_all 0.0800
_refine_ls_R_factor_gt 0.0409
_refine_ls_shift/su_max 0.001
_refine_ls_shift/su_mean 0.000
_refine_ls_structure_factor_coef Fsqd
_refine_ls_weighting_details 'w=1/[\s^2^(Fo^2^)+(0.0227P)^2^+7.4982P] where P=(Fo^2^+2Fc^2^)/3'
_refine_ls_weighting_scheme calc
_refine_ls_wR_factor_gt 0.0719
_refine_ls_wR_factor_ref 0.0844
_reflns_Friedel_coverage 0.000
_reflns_Friedel_fraction_full .
_reflns_Friedel_fraction_max .
_reflns_number_gt 3161
_reflns_number_total 4760
_reflns_threshold_expression 'I > 2\s(I)'
_cod_data_source_file ICA-2020-506-1195461.cif
_cod_data_source_block js250
_cod_original_cell_volume 2693.8(8)
_cod_original_sg_symbol_H-M P2(1)/n
_cod_original_formula_sum 'C23 H33 Cl2 Hg N4 O2.50'
_cod_database_code 1565159
_shelx_space_group_comment
;
The symmetry employed for this shelxl refinement is uniquely defined
by the following loop, which should always be used as a source of
symmetry information in preference to the above space-group names.
They are only intended as comments.
;
_shelx_estimated_absorpt_t_max 0.648
_shelx_estimated_absorpt_t_min 0.588
_olex2_refinement_description
;
1. Fixed Uiso
 At 1.2 times of:
  All C(H) groups, All C(H,H) groups
 At 1.5 times of:
  All C(H,H,H) groups
2.a Secondary CH2 refined with riding coordinates:
 C17(H17A,H17B), C6(H6A,H6B), C15(H15A,H15B), C16(H16A,H16B), C7(H7A,H7B),
 C8(H8A,H8B)
2.b Aromatic/amide H refined with riding coordinates:
 C13(H13), C12(H12), C20(H20), C3(H3), C11(H11), C10(H10)
2.c Idealised Me refined as rotating group:
 C5(H5A,H5B,H5C), C2(H2A,H2B,H2C), C19(H19A,H19B,H19C), C22(H22A,H22B,H22C)
;
_smtbx_masks_void_probe_radius 1.2
_smtbx_masks_void_truncation_radius 1.2
_olex2_submission_special_instructions 'No special instructions were received'

loop_
_space_group_symop_operation_xyz
'x, y, z'
'-x+1/2, y+1/2, -z+1/2'
'-x, -y, -z'
'x-1/2, -y-1/2, z-1/2'

loop_
_atom_site_label
_atom_site_type_symbol
_atom_site_fract_x
_atom_site_fract_y
_atom_site_fract_z
_atom_site_U_iso_or_equiv
_atom_site_adp_type
_atom_site_occupancy
_atom_site_site_symmetry_order
_atom_site_calc_flag
_atom_site_refinement_flags_posn
_atom_site_refinement_flags_adp
_atom_site_refinement_flags_occupancy
_atom_site_disorder_assembly
_atom_site_disorder_group
Hg1 Hg 0.56514(3) 0.40607(2) 0.74995(2) 0.05438(11) Uani 1 1 d . . . . .
Cl1 Cl 0.4123(2) 0.32526(14) 0.66271(11) 0.0677(6) Uani 1 1 d . . . . .
Cl2 Cl 0.7782(2) 0.42914(16) 0.75198(16) 0.0951(8) Uani 1 1 d . . . . .
O2 O 0.1244(4) 0.5742(4) 0.6434(3) 0.0600(13) Uani 1 1 d . . . . .
O1 O 0.5168(4) 0.5876(3) 0.6526(2) 0.0522(12) Uani 1 1 d . . . . .
C17 C -0.0335(6) 0.6359(5) 0.7018(4) 0.0520(19) Uani 1 1 d . . . . .
H17A H -0.063653 0.566319 0.700947 0.062 Uiso 1 1 calc R U . . .
H17B H -0.049332 0.667688 0.746094 0.062 Uiso 1 1 calc R U . . .
N4 N -0.1001(5) 0.6910(4) 0.6400(3) 0.0443(14) Uani 1 1 d . . . . .
N2 N 0.5122(5) 0.6429(4) 0.7971(3) 0.0451(14) Uani 1 1 d . . . . .
C6 C 0.6094(7) 0.6715(5) 0.7585(4) 0.0531(19) Uani 1 1 d . . . . .
H6A H 0.672359 0.619677 0.766411 0.064 Uiso 1 1 calc R U . . .
H6B H 0.644769 0.735354 0.778007 0.064 Uiso 1 1 calc R U . . .
N1 N 0.4795(5) 0.5420(4) 0.8021(3) 0.0462(14) Uani 1 1 d . . . . .
N3 N -0.0993(5) 0.7950(4) 0.6399(3) 0.0486(14) Uani 1 1 d . . . . .
C15 C 0.2462(6) 0.5805(6) 0.6325(4) 0.059(2) Uani 1 1 d . . . . .
H15A H 0.274323 0.512649 0.622773 0.071 Uiso 1 1 calc R U . . .
H15B H 0.295935 0.604786 0.676855 0.071 Uiso 1 1 calc R U . . .
C16 C 0.1000(6) 0.6334(5) 0.7028(4) 0.0484(18) Uani 1 1 d . . . . .
H16A H 0.130433 0.702318 0.699288 0.058 Uiso 1 1 calc R U . . .
H16B H 0.140584 0.603718 0.747943 0.058 Uiso 1 1 calc R U . . .
C7 C 0.5660(7) 0.6835(5) 0.6777(4) 0.058(2) Uani 1 1 d . . . . .
H7A H 0.504463 0.736375 0.668527 0.069 Uiso 1 1 calc R U . . .
H7B H 0.633150 0.701791 0.653431 0.069 Uiso 1 1 calc R U . . .
C13 C 0.1694(7) 0.7113(5) 0.5383(4) 0.061(2) Uani 1 1 d . . . . .
H13 H 0.095834 0.710045 0.555410 0.074 Uiso 1 1 calc R U . . .
C14 C 0.2641(7) 0.6504(5) 0.5710(4) 0.0482(18) Uani 1 1 d . . . . .
C12 C 0.1822(11) 0.7738(7) 0.4810(5) 0.088(3) Uani 1 1 d . . . . .
H12 H 0.118081 0.815218 0.460223 0.105 Uiso 1 1 calc R U . . .
C20 C -0.1958(7) 0.7358(6) 0.5339(4) 0.063(2) Uani 1 1 d . . . . .
H20 H -0.239346 0.734437 0.486918 0.076 Uiso 1 1 calc R U . . .
C8 C 0.4785(7) 0.5824(6) 0.5756(4) 0.059(2) Uani 1 1 d . . . . .
H8A H 0.455011 0.512566 0.562752 0.071 Uiso 1 1 calc R U . . .
H8B H 0.547322 0.598928 0.552230 0.071 Uiso 1 1 calc R U . . .
C4 C 0.4341(7) 0.7027(5) 0.8259(4) 0.0519(19) Uani 1 1 d . . . . .
C1 C 0.3826(7) 0.5411(5) 0.8350(4) 0.0526(19) Uani 1 1 d . . . . .
C9 C 0.3739(7) 0.6521(5) 0.5453(4) 0.0551(19) Uani 1 1 d . . . . .
C21 C -0.1584(8) 0.8213(5) 0.5745(4) 0.061(2) Uani 1 1 d . . . . .
C5 C 0.4461(8) 0.8174(5) 0.8272(5) 0.080(3) Uani 1 1 d . . . . .
H5A H 0.523363 0.836273 0.854801 0.120 Uiso 1 1 calc R U . . .
H5B H 0.382171 0.846612 0.849216 0.120 Uiso 1 1 calc R U . . .
H5C H 0.440232 0.842497 0.778521 0.120 Uiso 1 1 calc R U . . .
C2 C 0.3207(8) 0.4441(6) 0.8486(5) 0.073(2) Uani 1 1 d . . . . .
H2A H 0.377727 0.399260 0.877199 0.109 Uiso 1 1 calc R U . . .
H2B H 0.289433 0.411928 0.803152 0.109 Uiso 1 1 calc R U . . .
H2C H 0.254917 0.458473 0.874224 0.109 Uiso 1 1 calc R U . . .
C3 C 0.3522(7) 0.6402(6) 0.8507(4) 0.056(2) Uani 1 1 d . . . . .
H3 H 0.288306 0.660297 0.873714 0.068 Uiso 1 1 calc R U . . .
C11 C 0.2871(12) 0.7750(8) 0.4550(5) 0.101(4) Uani 1 1 d . . . . .
H11 H 0.294703 0.816123 0.415453 0.121 Uiso 1 1 calc R U . . .
C10 C 0.3851(9) 0.7148(7) 0.4869(5) 0.085(3) Uani 1 1 d . . . . .
H10 H 0.457960 0.716693 0.469048 0.102 Uiso 1 1 calc R U . . .
C18 C -0.1567(7) 0.6539(5) 0.5759(4) 0.0532(19) Uani 1 1 d . . . . .
C19 C -0.1672(8) 0.5419(6) 0.5609(5) 0.082(3) Uani 1 1 d . . . . .
H19A H -0.088505 0.514722 0.557258 0.123 Uiso 1 1 calc R U . . .
H19B H -0.221544 0.530557 0.516055 0.123 Uiso 1 1 calc R U . . .
H19C H -0.198145 0.508334 0.599627 0.123 Uiso 1 1 calc R U . . .
C22 C -0.1758(10) 0.9324(6) 0.5536(5) 0.102(4) Uani 1 1 d . . . . .
H22A H -0.201572 0.969581 0.592511 0.153 Uiso 1 1 calc R U . . .
H22B H -0.236377 0.938081 0.510771 0.153 Uiso 1 1 calc R U . . .
H22C H -0.100346 0.960003 0.544034 0.153 Uiso 1 1 calc R U . . .

loop_
_atom_site_aniso_label
_atom_site_aniso_U_11
_atom_site_aniso_U_22
_atom_site_aniso_U_33
_atom_site_aniso_U_23
_atom_site_aniso_U_13
_atom_site_aniso_U_12
Hg1 0.0620(2) 0.03922(16) 0.06367(19) -0.00225(15) 0.01548(14) -0.00037(16)
Cl1 0.0836(15) 0.0509(11) 0.0646(12) 0.0023(9) 0.0006(11) -0.0109(10)
Cl2 0.0656(15) 0.0588(14) 0.173(2) 0.0306(14) 0.0539(16) 0.0109(11)
O2 0.051(3) 0.062(3) 0.069(3) -0.015(3) 0.012(3) -0.002(3)
O1 0.058(3) 0.044(3) 0.054(3) -0.005(2) 0.009(2) -0.003(2)
C17 0.058(5) 0.041(4) 0.056(5) 0.006(3) 0.005(4) -0.002(4)
N4 0.048(4) 0.038(3) 0.046(3) -0.001(3) 0.006(3) -0.001(3)
N2 0.060(4) 0.032(3) 0.043(3) -0.008(3) 0.008(3) 0.007(3)
C6 0.060(5) 0.033(4) 0.066(5) -0.006(3) 0.009(4) -0.001(3)
N1 0.055(4) 0.033(3) 0.052(4) 0.001(3) 0.012(3) 0.005(3)
N3 0.062(4) 0.034(3) 0.050(4) -0.001(3) 0.010(3) 0.001(3)
C15 0.048(5) 0.059(5) 0.071(5) 0.008(4) 0.011(4) 0.014(4)
C16 0.056(5) 0.040(4) 0.047(4) -0.001(3) 0.004(4) 0.006(3)
C7 0.063(5) 0.045(4) 0.067(5) -0.004(4) 0.014(4) -0.005(4)
C13 0.066(6) 0.053(5) 0.059(5) -0.004(4) -0.007(4) 0.007(4)
C14 0.061(5) 0.038(4) 0.041(4) -0.005(3) -0.001(4) 0.002(4)
C12 0.116(9) 0.070(6) 0.069(7) 0.011(5) -0.007(6) 0.008(6)
C20 0.072(6) 0.069(5) 0.046(4) -0.002(4) -0.002(4) -0.003(4)
C8 0.062(5) 0.065(5) 0.053(5) -0.008(4) 0.018(4) -0.004(4)
C4 0.063(5) 0.038(4) 0.053(4) -0.008(3) 0.002(4) 0.008(4)
C1 0.066(5) 0.047(4) 0.046(4) 0.001(3) 0.012(4) 0.012(4)
C9 0.070(6) 0.051(4) 0.046(4) -0.002(4) 0.014(4) -0.004(4)
C21 0.085(6) 0.048(4) 0.046(5) 0.002(4) -0.003(4) 0.009(4)
C5 0.093(7) 0.038(4) 0.111(7) -0.014(4) 0.022(6) 0.010(4)
C2 0.085(6) 0.054(5) 0.090(6) 0.009(4) 0.044(5) 0.004(4)
C3 0.063(5) 0.054(5) 0.053(5) -0.006(4) 0.010(4) 0.012(4)
C11 0.127(10) 0.105(8) 0.059(6) 0.033(6) -0.016(7) -0.014(8)
C10 0.092(7) 0.106(7) 0.059(6) 0.005(5) 0.019(5) -0.020(6)
C18 0.050(5) 0.050(5) 0.058(5) -0.009(4) 0.005(4) -0.004(4)
C19 0.088(7) 0.066(5) 0.082(6) -0.024(5) -0.011(5) -0.014(5)
C22 0.160(11) 0.059(6) 0.074(6) 0.013(5) -0.023(6) 0.016(6)

loop_
_atom_type_symbol
_atom_type_description
_atom_type_scat_dispersion_real
_atom_type_scat_dispersion_imag
_atom_type_scat_source
C C 0.0033 0.0016 'International Tables Vol C Tables 4.2.6.8 and 6.1.1.4'
Cl Cl 0.1484 0.1585 'International Tables Vol C Tables 4.2.6.8 and 6.1.1.4'
H H 0.0000 0.0000 'International Tables Vol C Tables 4.2.6.8 and 6.1.1.4'
Hg Hg -2.3894 9.2266 'International Tables Vol C Tables 4.2.6.8 and 6.1.1.4'
N N 0.0061 0.0033 'International Tables Vol C Tables 4.2.6.8 and 6.1.1.4'
O O 0.0106 0.0060 'International Tables Vol C Tables 4.2.6.8 and 6.1.1.4'

loop_
_geom_angle_atom_site_label_1
_geom_angle_atom_site_label_2
_geom_angle_atom_site_label_3
_geom_angle
_geom_angle_site_symmetry_1
_geom_angle_site_symmetry_3
Cl1 Hg1 N3 107.25(14) . 2_546
Cl2 Hg1 Cl1 131.16(9) . .
Cl2 Hg1 N3 92.68(15) . 2_546
N1 Hg1 Cl1 109.22(15) . .
N1 Hg1 Cl2 112.12(16) . .
N1 Hg1 N3 96.75(18) . 2_546
C15 O2 C16 113.4(5) . .
C7 O1 C8 114.2(5) . .
H17A C17 H17B 107.7 . .
N4 C17 H17A 108.9 . .
N4 C17 H17B 108.9 . .
N4 C17 C16 113.4(6) . .
C16 C17 H17A 108.9 . .
C16 C17 H17B 108.9 . .
N3 N4 C17 119.6(5) . .
C18 N4 C17 128.9(6) . .
C18 N4 N3 111.2(5) . .
N1 N2 C6 120.7(5) . .
C4 N2 C6 129.5(6) . .
C4 N2 N1 109.4(6) . .
N2 C6 H6A 109.1 . .
N2 C6 H6B 109.1 . .
N2 C6 C7 112.5(6) . .
H6A C6 H6B 107.8 . .
C7 C6 H6A 109.1 . .
C7 C6 H6B 109.1 . .
N2 N1 Hg1 125.2(4) . .
C1 N1 Hg1 127.8(5) . .
C1 N1 N2 106.6(5) . .
N4 N3 Hg1 125.6(4) . 2_556
C21 N3 Hg1 126.1(4) . 2_556
C21 N3 N4 104.9(5) . .
O2 C15 H15A 108.9 . .
O2 C15 H15B 108.9 . .
O2 C15 C14 113.5(6) . .
H15A C15 H15B 107.7 . .
C14 C15 H15A 108.9 . .
C14 C15 H15B 108.9 . .
O2 C16 C17 109.0(6) . .
O2 C16 H16A 109.9 . .
O2 C16 H16B 109.9 . .
C17 C16 H16A 109.9 . .
C17 C16 H16B 109.9 . .
H16A C16 H16B 108.3 . .
O1 C7 C6 106.3(5) . .
O1 C7 H7A 110.5 . .
O1 C7 H7B 110.5 . .
C6 C7 H7A 110.5 . .
C6 C7 H7B 110.5 . .
H7A C7 H7B 108.7 . .
C14 C13 H13 119.5 . .
C12 C13 H13 119.5 . .
C12 C13 C14 121.0(9) . .
C13 C14 C15 119.8(7) . .
C13 C14 C9 119.5(7) . .
C9 C14 C15 120.7(6) . .
C13 C12 H12 120.0 . .
C11 C12 C13 120.1(10) . .
C11 C12 H12 120.0 . .
C21 C20 H20 126.7 . .
C18 C20 H20 126.7 . .
C18 C20 C21 106.5(6) . .
O1 C8 H8A 108.4 . .
O1 C8 H8B 108.4 . .
O1 C8 C9 115.3(6) . .
H8A C8 H8B 107.5 . .
C9 C8 H8A 108.4 . .
C9 C8 H8B 108.4 . .
N2 C4 C5 121.6(7) . .
N2 C4 C3 107.6(6) . .
C3 C4 C5 130.8(7) . .
N1 C1 C2 121.5(6) . .
N1 C1 C3 109.7(7) . .
C3 C1 C2 128.8(7) . .
C14 C9 C8 122.0(6) . .
C10 C9 C14 118.9(8) . .
C10 C9 C8 119.0(8) . .
N3 C21 C20 110.7(6) . .
N3 C21 C22 120.6(7) . .
C20 C21 C22 128.7(7) . .
C4 C5 H5A 109.5 . .
C4 C5 H5B 109.5 . .
C4 C5 H5C 109.5 . .
H5A C5 H5B 109.5 . .
H5A C5 H5C 109.5 . .
H5B C5 H5C 109.5 . .
C1 C2 H2A 109.5 . .
C1 C2 H2B 109.5 . .
C1 C2 H2C 109.5 . .
H2A C2 H2B 109.5 . .
H2A C2 H2C 109.5 . .
H2B C2 H2C 109.5 . .
C4 C3 C1 106.7(7) . .
C4 C3 H3 126.7 . .
C1 C3 H3 126.7 . .
C12 C11 H11 119.8 . .
C12 C11 C10 120.4(9) . .
C10 C11 H11 119.8 . .
C9 C10 C11 120.1(9) . .
C9 C10 H10 119.9 . .
C11 C10 H10 119.9 . .
N4 C18 C20 106.7(6) . .
N4 C18 C19 122.0(7) . .
C20 C18 C19 131.2(7) . .
C18 C19 H19A 109.5 . .
C18 C19 H19B 109.5 . .
C18 C19 H19C 109.5 . .
H19A C19 H19B 109.5 . .
H19A C19 H19C 109.5 . .
H19B C19 H19C 109.5 . .
C21 C22 H22A 109.5 . .
C21 C22 H22B 109.5 . .
C21 C22 H22C 109.5 . .
H22A C22 H22B 109.5 . .
H22A C22 H22C 109.5 . .
H22B C22 H22C 109.5 . .

loop_
_geom_bond_atom_site_label_1
_geom_bond_atom_site_label_2
_geom_bond_distance
_geom_bond_site_symmetry_2
Hg1 Cl1 2.399(2) .
Hg1 Cl2 2.391(2) .
Hg1 N1 2.313(5) .
Hg1 N3 2.498(5) 2_546
O2 C15 1.410(8) .
O2 C16 1.418(8) .
O1 C7 1.418(7) .
O1 C8 1.433(8) .
C17 H17A 0.9700 .
C17 H17B 0.9700 .
C17 N4 1.456(8) .
C17 C16 1.488(9) .
N4 N3 1.361(7) .
N4 C18 1.347(8) .
N2 C6 1.449(9) .
N2 N1 1.377(7) .
N2 C4 1.350(8) .
C6 H6A 0.9700 .
C6 H6B 0.9700 .
C6 C7 1.514(9) .
N1 C1 1.331(9) .
N3 C21 1.333(8) .
C15 H15A 0.9700 .
C15 H15B 0.9700 .
C15 C14 1.510(10) .
C16 H16A 0.9700 .
C16 H16B 0.9700 .
C7 H7A 0.9700 .
C7 H7B 0.9700 .
C13 H13 0.9300 .
C13 C14 1.382(9) .
C13 C12 1.374(12) .
C14 C9 1.388(10) .
C12 H12 0.9300 .
C12 C11 1.341(13) .
C20 H20 0.9300 .
C20 C21 1.378(10) .
C20 C18 1.357(10) .
C8 H8A 0.9700 .
C8 H8B 0.9700 .
C8 C9 1.515(10) .
C4 C5 1.508(9) .
C4 C3 1.365(10) .
C1 C2 1.489(10) .
C1 C3 1.385(9) .
C9 C10 1.388(10) .
C21 C22 1.510(10) .
C5 H5A 0.9600 .
C5 H5B 0.9600 .
C5 H5C 0.9600 .
C2 H2A 0.9600 .
C2 H2B 0.9600 .
C2 H2C 0.9600 .
C3 H3 0.9300 .
C11 H11 0.9300 .
C11 C10 1.399(13) .
C10 H10 0.9300 .
C18 C19 1.495(10) .
C19 H19A 0.9600 .
C19 H19B 0.9600 .
C19 H19C 0.9600 .
C22 H22A 0.9600 .
C22 H22B 0.9600 .
C22 H22C 0.9600 .

loop_
_smtbx_masks_void_nr
_smtbx_masks_void_average_x
_smtbx_masks_void_average_y
_smtbx_masks_void_average_z
_smtbx_masks_void_volume
_smtbx_masks_void_count_electrons
_smtbx_masks_void_content
1 0.000 0.500 0.000 152.7 27.9 '1 C2H6O'
2 0.500 0.000 0.500 152.7 27.9 '1 C2H6O'
